data_4084376
loop_
_publ_author_name
'Darmon, Jonathan M.'
'Yu, Renyuan Pony'
'Semproni, Scott P.'
'Turner, Zo\"e R'
'Stieber, S Chantal E'
'DeBeer, Serena'
'Chirik, Paul J.'

_publ_section_title
;
 Electronic Structure Determination of Pyridine N-Heterocyclic Carbene
 Iron Dinitrogen Complexes and Neutral Ligand Derivatives.
;
_journal_issue 19
_journal_name_full Organometallics
_journal_page_first 5423
_journal_page_last 5433
_journal_paper_doi 10.1021/om500727t
_journal_volume 33
_journal_year 2014
_chemical_formula_sum 'C46 H61 Fe N9 O'
_chemical_formula_weight 811.89
_chemical_name_systematic
;
 ?
;
_space_group_IT_number 14
_symmetry_cell_setting monoclinic
_symmetry_space_group_name_Hall '-P 2yn'
_symmetry_space_group_name_H-M 'P 1 21/n 1'
_atom_sites_solution_hydrogens geom
_atom_sites_solution_primary direct
_atom_sites_solution_secondary difmap
_audit_creation_method SHELXL-97
_cell_angle_alpha 90.000
_cell_angle_beta 92.883(5)
_cell_angle_gamma 90.000
_cell_formula_units_Z 4
_cell_length_a 11.098(5)
_cell_length_b 23.513(5)
_cell_length_c 16.613(5)
_cell_measurement_reflns_used 9948
_cell_measurement_temperature 100(2)
_cell_measurement_theta_max 65.56
_cell_measurement_theta_min 4.61
_cell_volume 4330(3)
_computing_cell_refinement 'Bruker SAINT'
_computing_data_collection 'Bruker APEX2'
_computing_data_reduction 'Bruker SAINT'
_computing_molecular_graphics 'Bruker SHELXTL'
_computing_publication_material 'Bruker SHELXTL'
_computing_structure_refinement 'SHELXL-97 (Sheldrick, 2008)'
_computing_structure_solution 'SIR92 (Giacavazzo 1993)'
_diffrn_ambient_temperature 100(2)
_diffrn_measured_fraction_theta_full 'ACTA 50'
_diffrn_measured_fraction_theta_max 0.977
_diffrn_measurement_device_type 'Bruker APEX-II CCD'
_diffrn_measurement_method '\f and \w scans'
_diffrn_radiation_monochromator graphite
_diffrn_radiation_source 'sealed tube'
_diffrn_radiation_type CuK\a
_diffrn_radiation_wavelength 1.54187
_diffrn_reflns_av_R_equivalents 0.0326
_diffrn_reflns_av_sigmaI/netI 0.0203
_diffrn_reflns_limit_h_max 12
_diffrn_reflns_limit_h_min -13
_diffrn_reflns_limit_k_max 27
_diffrn_reflns_limit_k_min -27
_diffrn_reflns_limit_l_max 19
_diffrn_reflns_limit_l_min -18
_diffrn_reflns_number 45763
_diffrn_reflns_theta_full 'ACTA 50'
_diffrn_reflns_theta_max 66.34
_diffrn_reflns_theta_min 3.26
_exptl_absorpt_coefficient_mu 3.145
_exptl_absorpt_correction_T_max 0.7528
_exptl_absorpt_correction_T_min 0.6903
_exptl_absorpt_correction_type multi-scan
_exptl_absorpt_process_details 'SADABS V2008/1 (Bruker AXS)'
_exptl_crystal_colour black
_exptl_crystal_density_diffrn 1.246
_exptl_crystal_density_method 'not measured'
_exptl_crystal_description cube
_exptl_crystal_F_000 1736
_exptl_crystal_size_max 0.083
_exptl_crystal_size_mid 0.073
_exptl_crystal_size_min 0.057
_refine_diff_density_max 0.286
_refine_diff_density_min -0.280
_refine_diff_density_rms 0.039
_refine_ls_extinction_method none
_refine_ls_goodness_of_fit_ref 1.024
_refine_ls_hydrogen_treatment constr
_refine_ls_matrix_type full
_refine_ls_number_parameters 526
_refine_ls_number_reflns 7424
_refine_ls_number_restraints 0
_refine_ls_restrained_S_all 1.024
_refine_ls_R_factor_all 0.0351
_refine_ls_R_factor_gt 0.0314
_refine_ls_shift/su_max 0.001
_refine_ls_shift/su_mean 0.000
_refine_ls_structure_factor_coef Fsqd
_refine_ls_weighting_details 'calc w=1/[\s^2^(Fo^2^)+(0.0491P)^2^+1.7647P] where P=(Fo^2^+2Fc^2^)/3'
_refine_ls_weighting_scheme calc
_refine_ls_wR_factor_gt 0.0835
_refine_ls_wR_factor_ref 0.0858
_reflns_number_gt 6845
_reflns_number_total 7424
_reflns_threshold_expression >2\s(I)
_cod_data_source_file om500727t_si_002.cif
_cod_data_source_block jmd20
_cod_depositor_comments
;
The following automatic conversions were performed:

'_symmetry_cell_setting' value 'Monoclinic' changed to 'monoclinic'
according to
/home/saulius/struct/COD-crude-data--automatic-downloads/rss-feeds/ACS/lib/dictionaries/cif_core.dic
dictionary named 'cif_core.dic' version 2.4.2 from 2011-04-26.

Automatic conversion script
Id: cif_fix_values 2281 2013-09-26 08:29:07Z andrius 

 Adding full bibliography for 4084375--4084376.cif.
;
_cod_original_sg_symbol_H-M P2(1)/n
_cod_database_code 4084376

loop_
_symmetry_equiv_pos_as_xyz
'x, y, z'
'-x+1/2, y+1/2, -z+1/2'
'-x, -y, -z'
'x-1/2, -y-1/2, z-1/2'

loop_
_atom_site_label
_atom_site_type_symbol
_atom_site_fract_x
_atom_site_fract_y
_atom_site_fract_z
_atom_site_U_iso_or_equiv
_atom_site_adp_type
_atom_site_occupancy
_atom_site_symmetry_multiplicity
_atom_site_calc_flag
_atom_site_refinement_flags
C1 C 0.20320(15) 0.04598(7) 0.26809(10) 0.0256(4) Uani 1 1 d .
H1 H 0.2126 0.0106 0.2953 0.031 Uiso 1 1 calc R
C1S C 0.5188(2) 0.08183(10) 0.15311(15) 0.0517(6) Uani 1 1 d .
H1S1 H 0.4849 0.0638 0.1038 0.078 Uiso 1 1 calc R
H1S2 H 0.4743 0.1169 0.1634 0.078 Uiso 1 1 calc R
H1S3 H 0.5121 0.0557 0.1986 0.078 Uiso 1 1 calc R
C2 C 0.22185(15) 0.05541(7) 0.19013(10) 0.0270(4) Uani 1 1 d .
H2 H 0.2463 0.0283 0.1518 0.032 Uiso 1 1 calc R
C2S C 0.6487(2) 0.09570(9) 0.14313(14) 0.0474(5) Uani 1 1 d .
H2S1 H 0.6554 0.1238 0.0992 0.057 Uiso 1 1 calc R
H2S2 H 0.6839 0.1128 0.1935 0.057 Uiso 1 1 calc R
C3 C 0.21083(14) 0.14663(7) 0.10946(9) 0.0225(3) Uani 1 1 d .
C3S C 0.8396(2) 0.05631(11) 0.12118(13) 0.0513(6) Uani 1 1 d .
H3S1 H 0.8746 0.0654 0.1757 0.062 Uiso 1 1 calc R
H3S2 H 0.8533 0.0891 0.0855 0.062 Uiso 1 1 calc R
C4 C 0.24301(15) 0.13077(8) 0.03347(10) 0.0283(4) Uani 1 1 d .
H4 H 0.2571 0.0920 0.0208 0.034 Uiso 1 1 calc R
C4S C 0.8987(2) 0.00452(13) 0.08941(19) 0.0687(7) Uani 1 1 d .
H4S1 H 0.8859 -0.0276 0.1255 0.103 Uiso 1 1 calc R
H4S2 H 0.9854 0.0114 0.0863 0.103 Uiso 1 1 calc R
H4S3 H 0.8635 -0.0043 0.0356 0.103 Uiso 1 1 calc R
C5 C 0.25424(15) 0.17347(8) -0.02422(10) 0.0305(4) Uani 1 1 d .
H5 H 0.2757 0.1638 -0.0771 0.037 Uiso 1 1 calc R
C6 C 0.23408(15) 0.23009(8) -0.00451(10) 0.0260(4) Uani 1 1 d .
H6 H 0.2414 0.2594 -0.0433 0.031 Uiso 1 1 calc R
C7 C 0.20319(13) 0.24248(7) 0.07298(9) 0.0218(3) Uani 1 1 d .
C8 C 0.19375(14) 0.34981(7) 0.07610(10) 0.0249(4) Uani 1 1 d .
H8 H 0.2091 0.3598 0.0222 0.030 Uiso 1 1 calc R
C9 C 0.17416(15) 0.38539(7) 0.13675(10) 0.0246(4) Uani 1 1 d .
H9 H 0.1727 0.4257 0.1335 0.030 Uiso 1 1 calc R
C10 C 0.16299(13) 0.29533(7) 0.18989(9) 0.0192(3) Uani 1 1 d .
C11 C 0.16609(13) 0.14108(7) 0.24690(9) 0.0191(3) Uani 1 1 d .
C12 C 0.14560(14) 0.10441(6) 0.38641(9) 0.0199(3) Uani 1 1 d .
C13 C 0.24194(15) 0.11971(7) 0.43953(10) 0.0234(3) Uani 1 1 d .
C14 C 0.21832(15) 0.12773(7) 0.52032(10) 0.0260(4) Uani 1 1 d .
H14 H 0.2821 0.1383 0.5576 0.031 Uiso 1 1 calc R
C15 C 0.10310(16) 0.12044(8) 0.54685(10) 0.0282(4) Uani 1 1 d .
H15 H 0.0883 0.1262 0.6021 0.034 Uiso 1 1 calc R
C16 C 0.00917(15) 0.10485(8) 0.49332(10) 0.0269(4) Uani 1 1 d .
H16 H -0.0694 0.0999 0.5124 0.032 Uiso 1 1 calc R
C17 C 0.02805(14) 0.09637(7) 0.41205(10) 0.0216(3) Uani 1 1 d .
C18 C 0.36960(15) 0.12575(8) 0.41175(11) 0.0319(4) Uani 1 1 d .
H18 H 0.3656 0.1264 0.3515 0.038 Uiso 1 1 calc R
C19 C 0.44549(18) 0.07407(9) 0.43960(16) 0.0507(6) Uani 1 1 d .
H19A H 0.4557 0.0741 0.4985 0.076 Uiso 1 1 calc R
H19B H 0.5248 0.0760 0.4163 0.076 Uiso 1 1 calc R
H19C H 0.4044 0.0391 0.4217 0.076 Uiso 1 1 calc R
C20 C 0.43049(16) 0.18040(8) 0.44176(13) 0.0372(4) Uani 1 1 d .
H20A H 0.3811 0.2131 0.4244 0.056 Uiso 1 1 calc R
H20B H 0.5103 0.1835 0.4195 0.056 Uiso 1 1 calc R
H20C H 0.4392 0.1797 0.5007 0.056 Uiso 1 1 calc R
C21 C -0.07311(15) 0.07716(7) 0.35327(10) 0.0256(4) Uani 1 1 d .
H21 H -0.0594 0.0949 0.2998 0.031 Uiso 1 1 calc R
C22 C -0.07106(17) 0.01253(8) 0.34262(13) 0.0392(5) Uani 1 1 d .
H22A H 0.0074 0.0009 0.3235 0.059 Uiso 1 1 calc R
H22B H -0.1351 0.0012 0.3031 0.059 Uiso 1 1 calc R
H22C H -0.0841 -0.0059 0.3944 0.059 Uiso 1 1 calc R
C23 C -0.19851(15) 0.09480(8) 0.37804(11) 0.0284(4) Uani 1 1 d .
H23A H -0.2193 0.0733 0.4259 0.043 Uiso 1 1 calc R
H23B H -0.2579 0.0869 0.3338 0.043 Uiso 1 1 calc R
H23C H -0.1987 0.1356 0.3903 0.043 Uiso 1 1 calc R
C24 C 0.13136(14) 0.37907(7) 0.28160(9) 0.0205(3) Uani 1 1 d .
C25 C 0.22341(15) 0.38116(7) 0.34299(10) 0.0230(3) Uani 1 1 d .
C26 C 0.19747(16) 0.40948(7) 0.41362(10) 0.0281(4) Uani 1 1 d .
H26 H 0.2575 0.4116 0.4564 0.034 Uiso 1 1 calc R
C27 C 0.08592(17) 0.43462(8) 0.42299(11) 0.0313(4) Uani 1 1 d .
H27 H 0.0709 0.4542 0.4715 0.038 Uiso 1 1 calc R
C28 C -0.00334(16) 0.43133(7) 0.36216(10) 0.0284(4) Uani 1 1 d .
H28 H -0.0797 0.4483 0.3694 0.034 Uiso 1 1 calc R
C29 C 0.01743(15) 0.40330(7) 0.29018(10) 0.0226(3) Uani 1 1 d .
C30 C 0.34574(15) 0.35379(7) 0.33251(10) 0.0255(4) Uani 1 1 d .
H30 H 0.3311 0.3159 0.3065 0.031 Uiso 1 1 calc R
C31 C 0.41702(16) 0.34352(8) 0.41242(11) 0.0324(4) Uani 1 1 d .
H31A H 0.4402 0.3801 0.4368 0.049 Uiso 1 1 calc R
H31B H 0.4897 0.3214 0.4026 0.049 Uiso 1 1 calc R
H31C H 0.3668 0.3225 0.4491 0.049 Uiso 1 1 calc R
C32 C 0.42227(17) 0.38904(9) 0.27614(12) 0.0367(4) Uani 1 1 d .
H32A H 0.3803 0.3918 0.2229 0.055 Uiso 1 1 calc R
H32B H 0.5006 0.3705 0.2709 0.055 Uiso 1 1 calc R
H32C H 0.4346 0.4273 0.2986 0.055 Uiso 1 1 calc R
C33 C -0.08146(15) 0.40121(7) 0.22326(10) 0.0244(4) Uani 1 1 d .
H33 H -0.0558 0.3741 0.1810 0.029 Uiso 1 1 calc R
C34 C -0.20111(16) 0.38024(8) 0.25423(11) 0.0300(4) Uani 1 1 d .
H34A H -0.1896 0.3426 0.2787 0.045 Uiso 1 1 calc R
H34B H -0.2614 0.3778 0.2092 0.045 Uiso 1 1 calc R
H34C H -0.2290 0.4069 0.2946 0.045 Uiso 1 1 calc R
C35 C -0.09899(17) 0.45982(8) 0.18432(12) 0.0346(4) Uani 1 1 d .
H35A H -0.1268 0.4868 0.2244 0.052 Uiso 1 1 calc R
H35B H -0.1592 0.4572 0.1393 0.052 Uiso 1 1 calc R
H35C H -0.0222 0.4730 0.1644 0.052 Uiso 1 1 calc R
C36 C -0.09581(14) 0.22947(7) 0.14038(10) 0.0223(3) Uani 1 1 d .
H36 H -0.0437 0.2304 0.0968 0.027 Uiso 1 1 calc R
C37 C -0.21743(15) 0.23432(7) 0.12239(10) 0.0241(3) Uani 1 1 d .
H37 H -0.2467 0.2387 0.0680 0.029 Uiso 1 1 calc R
C38 C -0.29898(14) 0.23282(7) 0.18502(10) 0.0238(4) Uani 1 1 d .
C39 C -0.24571(15) 0.22645(7) 0.26293(10) 0.0238(4) Uani 1 1 d .
H39 H -0.2953 0.2248 0.3079 0.029 Uiso 1 1 calc R
C40 C -0.12245(14) 0.22256(7) 0.27483(10) 0.0220(3) Uani 1 1 d .
H40 H -0.0903 0.2190 0.3287 0.026 Uiso 1 1 calc R
C41 C -0.47757(17) 0.23808(9) 0.09066(12) 0.0383(5) Uani 1 1 d .
H41A H -0.4282 0.2607 0.0554 0.057 Uiso 1 1 calc R
H41B H -0.5579 0.2552 0.0925 0.057 Uiso 1 1 calc R
H41C H -0.4850 0.1992 0.0697 0.057 Uiso 1 1 calc R
C42 C -0.49918(16) 0.22985(10) 0.23846(12) 0.0386(5) Uani 1 1 d .
H42A H -0.4861 0.1922 0.2627 0.058 Uiso 1 1 calc R
H42B H -0.5836 0.2334 0.2188 0.058 Uiso 1 1 calc R
H42C H -0.4807 0.2593 0.2790 0.058 Uiso 1 1 calc R
N1 N 0.16766(11) 0.09704(6) 0.30248(8) 0.0200(3) Uani 1 1 d .
N2 N 0.19829(12) 0.11271(6) 0.17667(8) 0.0218(3) Uani 1 1 d .
N3 N 0.19073(11) 0.20187(6) 0.13106(8) 0.0194(3) Uani 1 1 d .
N4 N 0.18710(11) 0.29517(6) 0.10768(8) 0.0206(3) Uani 1 1 d .
N5 N 0.15626(11) 0.35316(6) 0.20561(8) 0.0203(3) Uani 1 1 d .
N6 N 0.14409(11) 0.24034(6) 0.33803(8) 0.0194(3) Uani 1 1 d .
N7 N 0.14601(13) 0.25287(6) 0.40389(8) 0.0265(3) Uani 1 1 d .
N8 N -0.04452(11) 0.22347(5) 0.21565(8) 0.0191(3) Uani 1 1 d .
N9 N -0.42067(13) 0.23677(7) 0.17143(9) 0.0322(3) Uani 1 1 d .
Fe1 Fe 0.13913(2) 0.221220(10) 0.234263(14) 0.01591(8) Uani 1 1 d .
O1S O 0.71374(13) 0.04575(6) 0.12467(9) 0.0458(4) Uani 1 1 d .

loop_
_atom_site_aniso_label
_atom_site_aniso_U_11
_atom_site_aniso_U_22
_atom_site_aniso_U_33
_atom_site_aniso_U_23
_atom_site_aniso_U_13
_atom_site_aniso_U_12
C1 0.0263(8) 0.0197(8) 0.0306(9) -0.0035(7) 0.0008(7) 0.0014(7)
C1S 0.0571(14) 0.0390(12) 0.0594(15) 0.0035(11) 0.0048(11) 0.0045(10)
C2 0.0293(9) 0.0258(9) 0.0262(9) -0.0085(7) 0.0034(7) 0.0006(7)
C2S 0.0636(15) 0.0355(11) 0.0426(12) 0.0000(9) -0.0034(10) -0.0046(10)
C3 0.0175(8) 0.0314(9) 0.0185(8) -0.0026(7) -0.0007(6) 0.0000(6)
C3S 0.0543(14) 0.0655(15) 0.0326(11) 0.0062(11) -0.0120(10) -0.0152(12)
C4 0.0268(9) 0.0368(10) 0.0213(9) -0.0088(7) 0.0008(7) 0.0022(7)
C4S 0.0438(14) 0.0793(19) 0.083(2) 0.0143(16) 0.0008(13) 0.0046(13)
C5 0.0263(9) 0.0496(11) 0.0156(8) -0.0065(8) 0.0012(7) 0.0016(8)
C6 0.0203(8) 0.0410(10) 0.0167(8) 0.0006(7) 0.0008(6) -0.0003(7)
C7 0.0129(7) 0.0339(9) 0.0184(8) 0.0005(7) -0.0006(6) -0.0001(6)
C8 0.0211(8) 0.0333(9) 0.0201(8) 0.0073(7) 0.0002(6) -0.0029(7)
C9 0.0242(8) 0.0271(9) 0.0224(8) 0.0069(7) -0.0010(7) -0.0031(7)
C10 0.0121(7) 0.0293(8) 0.0158(8) -0.0003(6) -0.0011(6) 0.0002(6)
C11 0.0132(7) 0.0266(8) 0.0173(8) -0.0022(6) -0.0009(6) -0.0008(6)
C12 0.0220(8) 0.0187(8) 0.0191(8) 0.0010(6) 0.0003(6) 0.0019(6)
C13 0.0233(8) 0.0247(8) 0.0221(8) 0.0017(7) -0.0013(6) -0.0008(6)
C14 0.0261(9) 0.0304(9) 0.0209(8) 0.0005(7) -0.0045(7) -0.0016(7)
C15 0.0304(9) 0.0358(10) 0.0183(8) 0.0012(7) 0.0011(7) 0.0025(7)
C16 0.0223(8) 0.0354(9) 0.0231(8) 0.0023(7) 0.0028(7) 0.0014(7)
C17 0.0211(8) 0.0208(8) 0.0228(8) 0.0028(6) 0.0000(6) 0.0019(6)
C18 0.0221(9) 0.0506(11) 0.0228(9) -0.0059(8) -0.0003(7) -0.0072(8)
C19 0.0261(10) 0.0403(12) 0.0863(18) -0.0222(12) 0.0095(10) 0.0012(9)
C20 0.0221(9) 0.0378(10) 0.0515(12) 0.0074(9) -0.0022(8) -0.0043(8)
C21 0.0211(8) 0.0334(9) 0.0222(8) -0.0010(7) 0.0009(6) -0.0032(7)
C22 0.0274(10) 0.0381(11) 0.0524(12) -0.0143(9) 0.0042(9) -0.0047(8)
C23 0.0213(8) 0.0356(10) 0.0282(9) 0.0016(8) 0.0007(7) -0.0012(7)
C24 0.0238(8) 0.0191(8) 0.0186(8) 0.0015(6) -0.0003(6) -0.0017(6)
C25 0.0240(8) 0.0199(8) 0.0247(8) 0.0030(7) -0.0034(7) -0.0028(6)
C26 0.0335(10) 0.0275(9) 0.0225(9) -0.0017(7) -0.0074(7) -0.0008(7)
C27 0.0403(10) 0.0300(9) 0.0233(9) -0.0061(7) -0.0002(7) 0.0046(8)
C28 0.0292(9) 0.0288(9) 0.0273(9) 0.0005(7) 0.0012(7) 0.0059(7)
C29 0.0243(8) 0.0218(8) 0.0216(8) 0.0031(7) -0.0004(6) 0.0006(6)
C30 0.0219(8) 0.0272(9) 0.0268(9) 0.0000(7) -0.0043(7) -0.0010(7)
C31 0.0257(9) 0.0366(10) 0.0337(10) -0.0008(8) -0.0091(7) 0.0022(8)
C32 0.0240(9) 0.0445(11) 0.0413(11) 0.0077(9) -0.0013(8) -0.0046(8)
C33 0.0229(8) 0.0296(9) 0.0206(8) 0.0017(7) -0.0008(6) 0.0032(7)
C34 0.0268(9) 0.0385(10) 0.0246(9) 0.0024(8) -0.0003(7) -0.0028(7)
C35 0.0299(9) 0.0384(10) 0.0350(10) 0.0122(8) -0.0038(8) 0.0014(8)
C36 0.0190(8) 0.0300(9) 0.0181(8) 0.0015(7) 0.0015(6) -0.0022(6)
C37 0.0202(8) 0.0320(9) 0.0199(8) 0.0039(7) -0.0022(6) -0.0018(7)
C38 0.0174(8) 0.0265(8) 0.0275(9) 0.0015(7) 0.0000(7) -0.0002(6)
C39 0.0184(8) 0.0327(9) 0.0208(8) -0.0001(7) 0.0039(6) -0.0001(7)
C40 0.0198(8) 0.0291(9) 0.0169(8) -0.0001(6) 0.0002(6) 0.0000(6)
C41 0.0226(9) 0.0529(12) 0.0383(11) 0.0116(9) -0.0082(8) -0.0037(8)
C42 0.0167(9) 0.0601(13) 0.0394(11) -0.0050(9) 0.0051(8) 0.0005(8)
N1 0.0191(7) 0.0215(7) 0.0194(7) -0.0024(5) 0.0007(5) 0.0002(5)
N2 0.0214(7) 0.0257(7) 0.0183(7) -0.0053(6) 0.0013(5) 0.0006(5)
N3 0.0144(6) 0.0281(7) 0.0156(6) -0.0020(6) -0.0005(5) 0.0004(5)
N4 0.0164(6) 0.0291(7) 0.0163(7) 0.0018(6) 0.0001(5) -0.0010(5)
N5 0.0187(6) 0.0247(7) 0.0172(7) 0.0015(6) -0.0002(5) -0.0007(5)
N6 0.0169(6) 0.0207(7) 0.0205(8) 0.0026(6) -0.0008(5) 0.0011(5)
N7 0.0319(8) 0.0293(8) 0.0180(8) -0.0009(6) -0.0005(6) 0.0011(6)
N8 0.0158(7) 0.0235(7) 0.0179(7) 0.0000(5) 0.0000(5) -0.0011(5)
N9 0.0149(7) 0.0511(9) 0.0304(8) 0.0037(7) -0.0010(6) 0.0006(6)
Fe1 0.01274(13) 0.02185(14) 0.01312(13) -0.00089(9) 0.00026(9) 0.00026(9)
O1S 0.0441(8) 0.0421(8) 0.0507(9) 0.0050(7) -0.0026(7) -0.0053(6)

loop_
_atom_type_symbol
_atom_type_description
_atom_type_scat_dispersion_real
_atom_type_scat_dispersion_imag
_atom_type_scat_source
C C 0.0181 0.0091 'International Tables Vol C Tables 4.2.6.8 and 6.1.1.4'
H H 0.0000 0.0000 'International Tables Vol C Tables 4.2.6.8 and 6.1.1.4'
N N 0.0311 0.0180 'International Tables Vol C Tables 4.2.6.8 and 6.1.1.4'
Fe Fe -1.1336 3.1974 'International Tables Vol C Tables 4.2.6.8 and 6.1.1.4'
O O 0.0492 0.0322 'International Tables Vol C Tables 4.2.6.8 and 6.1.1.4'

loop_
_geom_angle_atom_site_label_1
_geom_angle_atom_site_label_2
_geom_angle_atom_site_label_3
_geom_angle
C2 C1 N1 108.29(15)
C1 C2 N2 106.22(14)
O1S C2S C1S 110.27(18)
N3 C3 C4 123.31(15)
N3 C3 N2 108.11(13)
C4 C3 N2 128.52(16)
O1S C3S C4S 108.76(19)
C3 C4 C5 117.98(16)
C6 C5 C4 120.31(15)
C7 C6 C5 118.15(16)
N3 C7 C6 123.29(16)
N3 C7 N4 108.15(13)
C6 C7 N4 128.44(15)
C9 C8 N4 106.28(14)
C8 C9 N5 108.27(15)
N5 C10 N4 101.55(13)
N5 C10 Fe1 144.03(12)
N4 C10 Fe1 114.10(11)
N1 C11 N2 101.73(13)
N1 C11 Fe1 143.42(12)
N2 C11 Fe1 114.84(11)
C13 C12 C17 122.36(15)
C13 C12 N1 118.72(14)
C17 C12 N1 118.92(14)
C14 C13 C12 117.88(15)
C14 C13 C18 120.25(15)
C12 C13 C18 121.84(15)
C15 C14 C13 120.77(15)
C14 C15 C16 120.39(16)
C15 C16 C17 121.05(16)
C16 C17 C12 117.54(15)
C16 C17 C21 121.60(15)
C12 C17 C21 120.83(14)
C13 C18 C20 112.61(15)
C13 C18 C19 109.89(16)
C20 C18 C19 109.94(15)
C17 C21 C23 113.56(14)
C17 C21 C22 110.78(15)
C23 C21 C22 108.64(14)
C29 C24 C25 122.55(15)
C29 C24 N5 118.36(14)
C25 C24 N5 119.03(14)
C26 C25 C24 117.01(15)
C26 C25 C30 121.53(15)
C24 C25 C30 121.46(15)
C27 C26 C25 121.46(16)
C28 C27 C26 120.35(16)
C27 C28 C29 120.68(16)
C28 C29 C24 117.93(15)
C28 C29 C33 119.80(15)
C24 C29 C33 122.25(15)
C25 C30 C31 113.15(14)
C25 C30 C32 111.42(14)
C31 C30 C32 109.64(15)
C29 C33 C34 111.76(14)
C29 C33 C35 110.55(14)
C34 C33 C35 109.77(14)
N8 C36 C37 124.93(15)
C36 C37 C38 119.78(15)
N9 C38 C39 121.90(15)
N9 C38 C37 122.88(15)
C39 C38 C37 115.21(15)
C40 C39 C38 120.62(15)
N8 C40 C39 124.51(16)
C11 N1 C1 111.36(13)
C11 N1 C12 123.95(13)
C1 N1 C12 124.48(13)
C3 N2 C2 131.53(14)
C3 N2 C11 115.85(14)
C2 N2 C11 112.35(13)
C3 N3 C7 116.96(13)
C3 N3 Fe1 121.80(11)
C7 N3 Fe1 121.14(11)
C7 N4 C8 131.32(14)
C7 N4 C10 116.29(13)
C8 N4 C10 112.36(13)
C10 N5 C9 111.53(13)
C10 N5 C24 126.43(13)
C9 N5 C24 122.02(14)
N7 N6 Fe1 179.17(14)
C40 N8 C36 114.93(14)
C40 N8 Fe1 124.23(11)
C36 N8 Fe1 120.74(11)
C38 N9 C41 122.38(15)
C38 N9 C42 119.48(15)
C41 N9 C42 117.32(15)
N6 Fe1 N3 160.62(6)
N6 Fe1 C10 98.33(6)
N3 Fe1 C10 79.39(6)
N6 Fe1 C11 98.34(6)
N3 Fe1 C11 79.05(6)
C10 Fe1 C11 155.79(7)
N6 Fe1 N8 97.00(6)
N3 Fe1 N8 102.36(6)
C10 Fe1 N8 94.26(6)
C11 Fe1 N8 100.99(6)
C2S O1S C3S 112.01(17)

loop_
_geom_bond_atom_site_label_1
_geom_bond_atom_site_label_2
_geom_bond_distance
C1 C2 1.340(2)
C1 N1 1.395(2)
C1S C2S 1.496(3)
C2 N2 1.388(2)
C2S O1S 1.420(3)
C3 N3 1.369(2)
C3 C4 1.380(2)
C3 N2 1.385(2)
C3S O1S 1.423(3)
C3S C4S 1.492(4)
C4 C5 1.398(3)
C5 C6 1.392(3)
C6 C7 1.380(2)
C7 N3 1.369(2)
C7 N4 1.382(2)
C8 C9 1.336(2)
C8 N4 1.391(2)
C9 N5 1.395(2)
C10 N5 1.387(2)
C10 N4 1.405(2)
C10 Fe1 1.9156(17)
C11 N1 1.387(2)
C11 N2 1.406(2)
C11 Fe1 1.9179(17)
C12 C13 1.399(2)
C12 C17 1.405(2)
C12 N1 1.438(2)
C13 C14 1.393(2)
C13 C18 1.519(2)
C14 C15 1.384(3)
C15 C16 1.385(2)
C16 C17 1.391(2)
C17 C21 1.519(2)
C18 C20 1.524(3)
C18 C19 1.537(3)
C21 C23 1.528(2)
C21 C22 1.530(3)
C24 C29 1.401(2)
C24 C25 1.408(2)
C24 N5 1.441(2)
C25 C26 1.392(2)
C25 C30 1.520(2)
C26 C27 1.388(3)
C27 C28 1.381(3)
C28 C29 1.395(2)
C29 C33 1.523(2)
C30 C31 1.530(2)
C30 C32 1.538(3)
C33 C34 1.530(2)
C33 C35 1.531(2)
C36 N8 1.355(2)
C36 C37 1.372(2)
C37 C38 1.413(2)
C38 N9 1.361(2)
C38 C39 1.404(2)
C39 C40 1.375(2)
C40 N8 1.342(2)
C41 N9 1.454(2)
C42 N9 1.457(2)
N3 Fe1 1.8903(14)
N6 N7 1.1323(19)
N6 Fe1 1.7797(14)
N8 Fe1 2.0467(16)

loop_
_geom_torsion_atom_site_label_1
_geom_torsion_atom_site_label_2
_geom_torsion_atom_site_label_3
_geom_torsion_atom_site_label_4
_geom_torsion
N1 C1 C2 N2 0.34(18)
N3 C3 C4 C5 -0.7(2)
N2 C3 C4 C5 -177.57(15)
C3 C4 C5 C6 0.4(2)
C4 C5 C6 C7 0.1(2)
C5 C6 C7 N3 -0.4(2)
C5 C6 C7 N4 175.18(15)
N4 C8 C9 N5 0.38(18)
C17 C12 C13 C14 -0.8(2)
N1 C12 C13 C14 178.78(14)
C17 C12 C13 C18 177.27(16)
N1 C12 C13 C18 -3.2(2)
C12 C13 C14 C15 0.3(2)
C18 C13 C14 C15 -177.77(16)
C13 C14 C15 C16 0.2(3)
C14 C15 C16 C17 -0.2(3)
C15 C16 C17 C12 -0.2(2)
C15 C16 C17 C21 177.72(16)
C13 C12 C17 C16 0.7(2)
N1 C12 C17 C16 -178.83(14)
C13 C12 C17 C21 -177.21(15)
N1 C12 C17 C21 3.2(2)
C14 C13 C18 C20 -49.2(2)
C12 C13 C18 C20 132.79(17)
C14 C13 C18 C19 73.7(2)
C12 C13 C18 C19 -104.29(19)
C16 C17 C21 C23 27.4(2)
C12 C17 C21 C23 -154.76(15)
C16 C17 C21 C22 -95.22(19)
C12 C17 C21 C22 82.65(19)
C29 C24 C25 C26 -1.0(2)
N5 C24 C25 C26 176.38(14)
C29 C24 C25 C30 179.14(15)
N5 C24 C25 C30 -3.5(2)
C24 C25 C26 C27 -0.1(2)
C30 C25 C26 C27 179.77(16)
C25 C26 C27 C28 0.9(3)
C26 C27 C28 C29 -0.7(3)
C27 C28 C29 C24 -0.4(3)
C27 C28 C29 C33 -178.79(16)
C25 C24 C29 C28 1.2(2)
N5 C24 C29 C28 -176.14(14)
C25 C24 C29 C33 179.58(15)
N5 C24 C29 C33 2.2(2)
C26 C25 C30 C31 18.8(2)
C24 C25 C30 C31 -161.26(15)
C26 C25 C30 C32 -105.24(19)
C24 C25 C30 C32 74.7(2)
C28 C29 C33 C34 -51.3(2)
C24 C29 C33 C34 130.37(17)
C28 C29 C33 C35 71.3(2)
C24 C29 C33 C35 -107.04(18)
N8 C36 C37 C38 -0.4(3)
C36 C37 C38 N9 -179.27(16)
C36 C37 C38 C39 0.2(2)
N9 C38 C39 C40 179.99(16)
C37 C38 C39 C40 0.5(2)
C38 C39 C40 N8 -1.1(3)
N2 C11 N1 C1 2.17(16)
Fe1 C11 N1 C1 -176.80(15)
N2 C11 N1 C12 177.14(13)
Fe1 C11 N1 C12 -1.8(3)
C2 C1 N1 C11 -1.67(19)
C2 C1 N1 C12 -176.61(14)
C13 C12 N1 C11 -85.53(19)
C17 C12 N1 C11 94.06(18)
C13 C12 N1 C1 88.79(19)
C17 C12 N1 C1 -91.62(19)
N3 C3 N2 C2 -171.84(15)
C4 C3 N2 C2 5.4(3)
N3 C3 N2 C11 1.73(18)
C4 C3 N2 C11 179.00(16)
C1 C2 N2 C3 174.83(16)
C1 C2 N2 C11 1.09(19)
N1 C11 N2 C3 -176.79(12)
Fe1 C11 N2 C3 2.53(17)
N1 C11 N2 C2 -1.99(16)
Fe1 C11 N2 C2 177.34(11)
C4 C3 N3 C7 0.4(2)
N2 C3 N3 C7 177.81(12)
C4 C3 N3 Fe1 176.84(12)
N2 C3 N3 Fe1 -5.72(17)
C6 C7 N3 C3 0.2(2)
N4 C7 N3 C3 -176.17(13)
C6 C7 N3 Fe1 -176.30(12)
N4 C7 N3 Fe1 7.33(16)
N3 C7 N4 C8 177.92(15)
C6 C7 N4 C8 1.8(3)
N3 C7 N4 C10 0.01(18)
C6 C7 N4 C10 -176.12(15)
C9 C8 N4 C7 -178.03(15)
C9 C8 N4 C10 -0.05(18)
N5 C10 N4 C7 178.01(12)
Fe1 C10 N4 C7 -6.79(16)
N5 C10 N4 C8 -0.29(16)
Fe1 C10 N4 C8 174.91(10)
N4 C10 N5 C9 0.52(16)
Fe1 C10 N5 C9 -172.00(15)
N4 C10 N5 C24 179.11(13)
Fe1 C10 N5 C24 6.6(3)
C8 C9 N5 C10 -0.60(18)
C8 C9 N5 C24 -179.25(14)
C29 C24 N5 C10 -105.83(18)
C25 C24 N5 C10 76.7(2)
C29 C24 N5 C9 72.62(19)
C25 C24 N5 C9 -104.83(17)
C39 C40 N8 C36 0.9(2)
C39 C40 N8 Fe1 177.15(12)
C37 C36 N8 C40 -0.1(2)
C37 C36 N8 Fe1 -176.51(13)
C39 C38 N9 C41 -174.17(17)
C37 C38 N9 C41 5.3(3)
C39 C38 N9 C42 -4.8(3)
C37 C38 N9 C42 174.62(17)
N7 N6 Fe1 N3 147(74)
N7 N6 Fe1 C10 65(11)
N7 N6 Fe1 C11 -132(11)
N7 N6 Fe1 N8 -30(11)
C3 N3 Fe1 N6 89.8(2)
C7 N3 Fe1 N6 -93.9(2)
C3 N3 Fe1 C10 174.72(13)
C7 N3 Fe1 C10 -8.96(11)
C3 N3 Fe1 C11 5.80(12)
C7 N3 Fe1 C11 -177.88(12)
C3 N3 Fe1 N8 -93.20(12)
C7 N3 Fe1 N8 83.12(12)
N5 C10 Fe1 N6 -19.5(2)
N4 C10 Fe1 N6 168.51(10)
N5 C10 Fe1 N3 -180.0(2)
N4 C10 Fe1 N3 8.03(10)
N5 C10 Fe1 C11 -152.60(17)
N4 C10 Fe1 C11 35.4(2)
N5 C10 Fe1 N8 78.21(19)
N4 C10 Fe1 N8 -93.76(11)
N1 C11 Fe1 N6 14.16(19)
N2 C11 Fe1 N6 -164.73(11)
N1 C11 Fe1 N3 174.68(19)
N2 C11 Fe1 N3 -4.21(10)
N1 C11 Fe1 C10 147.25(17)
N2 C11 Fe1 C10 -31.6(2)
N1 C11 Fe1 N8 -84.69(19)
N2 C11 Fe1 N8 96.41(11)
C40 N8 Fe1 N6 -17.06(13)
C36 N8 Fe1 N6 158.99(12)
C40 N8 Fe1 N3 163.95(13)
C36 N8 Fe1 N3 -20.01(13)
C40 N8 Fe1 C10 -116.00(13)
C36 N8 Fe1 C10 60.05(13)
C40 N8 Fe1 C11 82.90(13)
C36 N8 Fe1 C11 -101.06(12)
C1S C2S O1S C3S -175.20(18)
C4S C3S O1S C2S -171.43(19)
